data_2020974
loop_
_publ_author_name
'H\"utzler, Wilhelm Maximilian'
'Bolte, Michael'

_publ_section_title
;
 Sulfur as hydrogen-bond acceptor in cocrystals of 2-thio-modified thymine
;
_journal_issue 1
_journal_name_full 'Acta Crystallographica Section C'
_journal_page_first 21
_journal_page_last 30
_journal_paper_doi 10.1107/S2053229617017181
_journal_volume 74
_journal_year 2018
_chemical_formula_iupac '2C5 H6 N2 O S, C3 H7 N O, 2C4 H6 N4'
_chemical_formula_moiety '2(C5 H6 N2 O S), C3 H7 N O, 2(C4 H6 N4)'
_chemical_formula_sum 'C21 H31 N13 O3 S2'
_chemical_formula_weight 577.71
_chemical_name_systematic '5-Methyl-2-thiouracil--2,4-diaminopyrimidine--<i>N</i>,<i>N</i>-dimethylformamide (2/2/1)'
_space_group_crystal_system monoclinic
_space_group_IT_number 9
_space_group_name_Hall 'C -2yc'
_space_group_name_H-M_alt 'C 1 c 1'
_symmetry_space_group_name_Hall 'C -2yc'
_symmetry_space_group_name_H-M 'C 1 c 1'
_atom_sites_solution_hydrogens mixed
_audit_creation_method SHELXL-2014/7
_cell_angle_alpha 90
_cell_angle_beta 100.427(8)
_cell_angle_gamma 90
_cell_formula_units_Z 4
_cell_length_a 10.0743(10)
_cell_length_b 14.3830(10)
_cell_length_c 18.647(2)
_cell_measurement_reflns_used 21482
_cell_measurement_temperature 173(2)
_cell_measurement_theta_max 26.23
_cell_measurement_theta_min 3.33
_cell_volume 2657.3(4)
_computing_cell_refinement
;
X-AREA (Stoe & Cie, 2001)
;
_computing_data_collection
;
X-AREA (Stoe & Cie, 2001)
;
_computing_data_reduction
;
X-AREA (Stoe & Cie, 2001)
;
_computing_molecular_graphics
;
Mercury (Version 3.9, Macrae <i>et al.</i>,  2008) and XP in
SHELXTL-Plus (Sheldrick,
2008)
;
_computing_publication_material
;
publCIF (Westrip, 2010)
;
_computing_structure_refinement
;
SHELXL2014 (Sheldrick, 2015)
;
_computing_structure_solution
;
SHELXS97 (Sheldrick, 2008)
;
_diffrn_ambient_temperature 173(2)
_diffrn_measured_fraction_theta_full 0.996
_diffrn_measured_fraction_theta_max 0.991
_diffrn_measurement_device_type 'STOE IPDS II two-circle diffractometer'
_diffrn_measurement_method \w
_diffrn_radiation_type MoK\a
_diffrn_radiation_wavelength 0.71073
_diffrn_reflns_av_R_equivalents 0.0472
_diffrn_reflns_limit_h_max 12
_diffrn_reflns_limit_h_min -12
_diffrn_reflns_limit_k_max 17
_diffrn_reflns_limit_k_min -17
_diffrn_reflns_limit_l_max 22
_diffrn_reflns_limit_l_min -21
_diffrn_reflns_number 11389
_diffrn_reflns_theta_full 25.000
_diffrn_reflns_theta_max 25.877
_diffrn_reflns_theta_min 3.581
_exptl_absorpt_coefficient_mu 0.252
_exptl_absorpt_correction_T_max 1.000
_exptl_absorpt_correction_T_min 0.688
_exptl_absorpt_correction_type multi-scan
_exptl_absorpt_process_details
;
(X-AREA; Stoe & Cie, 2001)
;
_exptl_crystal_colour colourless
_exptl_crystal_density_diffrn 1.444
_exptl_crystal_description block
_exptl_crystal_F_000 1216
_exptl_crystal_size_max 0.280
_exptl_crystal_size_mid 0.260
_exptl_crystal_size_min 0.110
_refine_diff_density_max 0.212
_refine_diff_density_min -0.289
_refine_ls_abs_structure_details
;
 Refined as an inversion twin.
;
_refine_ls_abs_structure_Flack 0.24(10)
_refine_ls_extinction_method none
_refine_ls_goodness_of_fit_ref 1.022
_refine_ls_hydrogen_treatment mixed
_refine_ls_matrix_type full
_refine_ls_number_parameters 421
_refine_ls_number_reflns 4664
_refine_ls_number_restraints 128
_refine_ls_restrained_S_all 1.011
_refine_ls_R_factor_all 0.0426
_refine_ls_R_factor_gt 0.0366
_refine_ls_shift/su_max 0.000
_refine_ls_shift/su_mean 0.000
_refine_ls_structure_factor_coef Fsqd
_refine_ls_weighting_details 'w=1/[\s^2^(Fo^2^)+(0.0551P)^2^] where P=(Fo^2^+2Fc^2^)/3'
_refine_ls_weighting_scheme calc
_refine_ls_wR_factor_gt 0.0884
_refine_ls_wR_factor_ref 0.0908
_reflns_number_gt 4157
_reflns_number_total 4664
_reflns_threshold_expression 'I > 2\s(I)'
_cod_data_source_file eg3230sup1.cif
_cod_data_source_block II
_cod_database_code 2020974
_shelx_space_group_comment
;
The symmetry employed for this shelxl refinement is uniquely defined
by the following loop, which should always be used as a source of
symmetry information in preference to the above space-group names.
They are only intended as comments.
;
_shelx_estimated_absorpt_t_min 0.933
_shelx_estimated_absorpt_t_max 0.973

loop_
_space_group_symop_operation_xyz
'x, y, z'
'x, -y, z+1/2'
'x+1/2, y+1/2, z'
'x+1/2, -y+1/2, z+1/2'

loop_
_atom_site_type_symbol
_atom_site_label
_atom_site_fract_x
_atom_site_fract_y
_atom_site_fract_z
_atom_site_U_iso_or_equiv
_atom_site_adp_type
_atom_site_calc_flag
_atom_site_occupancy
_atom_site_disorder_assembly
_atom_site_disorder_group
N N1A 0.3216(3) 0.1925(2) 0.64680(17) 0.0266(7) Uani d 1 . .
H H1A 0.237(3) 0.202(3) 0.625(2) 0.032 Uiso d 1 . .
C C2A 0.4209(4) 0.2179(3) 0.6122(2) 0.0256(8) Uani d 1 . .
S S21A 0.39325(9) 0.27994(7) 0.53405(5) 0.0296(2) Uani d 1 . .
N N3A 0.5471(3) 0.1914(2) 0.64471(16) 0.0244(7) Uani d 1 . .
H H3A 0.613(3) 0.210(3) 0.624(2) 0.029 Uiso d 1 . .
C C4A 0.5804(4) 0.1447(3) 0.7112(2) 0.0256(9) Uani d 1 . .
O O41A 0.6992(3) 0.1255(2) 0.73535(14) 0.0309(6) Uani d 1 . .
C C5A 0.4691(4) 0.1210(3) 0.74581(19) 0.0261(8) Uani d 1 . .
C C51A 0.4957(4) 0.0718(3) 0.8178(2) 0.0296(9) Uani d 1 . .
H H51A 0.4101 0.0609 0.8344 0.044 Uiso calc 1 . .
H H51B 0.5546 0.1102 0.8537 0.044 Uiso calc 1 . .
H H51C 0.5399 0.0121 0.8125 0.044 Uiso calc 1 . .
C C6A 0.3438(4) 0.1454(3) 0.71190(19) 0.0261(8) Uani d 1 . .
H H6A 0.2688 0.1295 0.7338 0.031 Uiso calc 1 . .
N N1C 1.0462(3) 0.2247(2) 0.58547(17) 0.0289(7) Uani d 1 . .
C C2C 0.9303(4) 0.2061(3) 0.6080(2) 0.0283(9) Uani d 1 . .
N N21C 0.9373(4) 0.1707(3) 0.6755(2) 0.0413(10) Uani d 1 . .
H H21C 1.006(4) 0.172(3) 0.711(2) 0.050 Uiso d 1 . .
H H22C 0.866(4) 0.164(3) 0.696(3) 0.050 Uiso d 1 . .
N N3C 0.8036(3) 0.2186(2) 0.56911(16) 0.0265(7) Uani d 1 . .
C C4C 0.7966(4) 0.2516(3) 0.5011(2) 0.0243(8) Uani d 1 . .
N N41C 0.6727(4) 0.2630(3) 0.46025(19) 0.0322(8) Uani d 1 . .
H H41C 0.607(4) 0.262(3) 0.486(2) 0.039 Uiso d 1 . .
H H42C 0.670(5) 0.295(3) 0.4200(18) 0.039 Uiso d 1 . .
C C5C 0.9122(4) 0.2726(3) 0.4723(2) 0.0303(9) Uani d 1 . .
H H5C 0.9066 0.2951 0.4240 0.036 Uiso calc 1 . .
C C6C 1.0326(4) 0.2591(3) 0.5173(2) 0.0313(9) Uani d 1 . .
H H6C 1.1123 0.2749 0.4995 0.038 Uiso calc 1 . .
N N1B 0.7482(3) 0.0814(2) 0.17434(17) 0.0276(7) Uani d 1 . .
H H1B 0.836(3) 0.095(3) 0.192(2) 0.033 Uiso d 1 . .
C C2B 0.6497(4) 0.1089(3) 0.2094(2) 0.0261(8) Uani d 1 . .
S S21B 0.68032(9) 0.16828(7) 0.28776(5) 0.0330(3) Uani d 1 . .
N N3B 0.5213(3) 0.0857(2) 0.17654(17) 0.0250(7) Uani d 1 . .
H H3B 0.453(3) 0.100(3) 0.200(2) 0.030 Uiso d 1 . .
C C4B 0.4874(4) 0.0408(3) 0.1099(2) 0.0268(9) Uani d 1 . .
O O41B 0.3677(3) 0.0234(2) 0.08515(15) 0.0376(7) Uani d 1 . .
C C5B 0.5966(4) 0.0146(3) 0.0741(2) 0.0270(8) Uani d 1 . .
C C51B 0.5645(5) -0.0333(3) 0.0021(2) 0.0336(10) Uani d 1 . .
H H51D 0.5162 0.0096 -0.0344 0.050 Uiso calc 1 . .
H H51E 0.5078 -0.0877 0.0061 0.050 Uiso calc 1 . .
H H51F 0.6485 -0.0533 -0.0129 0.050 Uiso calc 1 . .
C C6B 0.7230(4) 0.0348(3) 0.1089(2) 0.0280(9) Uani d 1 . .
H H6B 0.7972 0.0162 0.0873 0.034 Uiso calc 1 . .
N N1D 0.0259(3) 0.1176(2) 0.23786(17) 0.0312(8) Uani d 1 . .
C C2D 0.1417(4) 0.1009(3) 0.2147(2) 0.0294(9) Uani d 1 . .
N N21D 0.1343(4) 0.0581(4) 0.1501(2) 0.0518(11) Uani d 1 . .
H H21D 0.061(4) 0.074(4) 0.120(3) 0.062 Uiso d 1 . .
H H22D 0.207(4) 0.053(4) 0.129(3) 0.062 Uiso d 1 . .
N N3D 0.2671(3) 0.1219(2) 0.25040(16) 0.0270(7) Uani d 1 . .
C C4D 0.2746(4) 0.1616(3) 0.3159(2) 0.0303(9) Uani d 1 . .
N N41D 0.3980(4) 0.1822(3) 0.3536(2) 0.0484(11) Uani d 1 . .
H H41D 0.471(4) 0.178(4) 0.333(3) 0.058 Uiso d 1 . .
H H42D 0.404(6) 0.202(4) 0.3982(18) 0.058 Uiso d 1 . .
C C5D 0.1593(4) 0.1808(3) 0.3453(2) 0.0303(9) Uani d 1 . .
H H5D 0.1654 0.2088 0.3920 0.036 Uiso calc 1 . .
C C6D 0.0385(4) 0.1578(3) 0.3044(2) 0.0287(9) Uani d 1 . .
H H6D -0.0411 0.1704 0.3234 0.034 Uiso calc 1 . .
O O11X 1.1290(4) 0.1002(2) 0.82647(18) 0.0494(8) Uani d 1 . .
N N2X 1.0104(4) 0.0284(2) 0.90302(17) 0.0358(8) Uani d 1 . .
C C1X 1.0216(5) 0.0701(3) 0.8407(2) 0.0338(12) Uani d 0.879(7) A 1
H H1XA 0.9422 0.0773 0.8050 0.041 Uiso calc 0.879(7) A 1
C C3X 1.1261(6) 0.0079(4) 0.9584(3) 0.0490(16) Uani d 0.879(7) A 1
H H3XA 1.2087 0.0164 0.9383 0.073 Uiso calc 0.879(7) A 1
H H3XB 1.1209 -0.0566 0.9746 0.073 Uiso calc 0.879(7) A 1
H H3XC 1.1275 0.0499 0.9999 0.073 Uiso calc 0.879(7) A 1
C C4X 0.8783(6) 0.0015(4) 0.9165(3) 0.0538(16) Uani d 0.879(7) A 1
H H4XA 0.8102 0.0146 0.8731 0.081 Uiso calc 0.879(7) A 1
H H4XB 0.8574 0.0369 0.9580 0.081 Uiso calc 0.879(7) A 1
H H4XC 0.8781 -0.0651 0.9275 0.081 Uiso calc 0.879(7) A 1
C C1X' 1.1258(19) 0.049(3) 0.8802(17) 0.065(9) Uani d 0.121(7) A 2
H H1XB 1.2079 0.0228 0.9056 0.078 Uiso calc 0.121(7) A 2
C C3X' 0.886(2) 0.066(3) 0.864(2) 0.066(12) Uani d 0.121(7) A 2
H H3XD 0.8114 0.0446 0.8876 0.100 Uiso calc 0.121(7) A 2
H H3XE 0.8901 0.1337 0.8653 0.100 Uiso calc 0.121(7) A 2
H H3XF 0.8710 0.0439 0.8137 0.100 Uiso calc 0.121(7) A 2
C C4X' 1.011(4) -0.019(3) 0.9719(16) 0.066(13) Uani d 0.121(7) A 2
H H4XD 0.9183 -0.0279 0.9795 0.099 Uiso calc 0.121(7) A 2
H H4XE 1.0550 -0.0799 0.9709 0.099 Uiso calc 0.121(7) A 2
H H4XF 1.0612 0.0182 1.0119 0.099 Uiso calc 0.121(7) A 2

loop_
_atom_site_aniso_label
_atom_site_aniso_U_11
_atom_site_aniso_U_22
_atom_site_aniso_U_33
_atom_site_aniso_U_12
_atom_site_aniso_U_13
_atom_site_aniso_U_23
N1A 0.0252(18) 0.0313(17) 0.0232(17) 0.0029(15) 0.0044(13) 0.0020(14)
C2A 0.028(2) 0.0252(18) 0.0243(18) 0.0030(16) 0.0058(16) -0.0037(15)
S21A 0.0274(5) 0.0385(5) 0.0233(5) 0.0057(4) 0.0052(4) 0.0057(4)
N3A 0.0216(17) 0.0308(17) 0.0215(16) 0.0014(14) 0.0057(13) 0.0015(13)
C4A 0.031(2) 0.0240(19) 0.0212(18) 0.0028(17) 0.0019(17) -0.0030(15)
O41A 0.0234(14) 0.0428(17) 0.0259(13) 0.0044(12) 0.0026(11) 0.0047(11)
C5A 0.028(2) 0.0278(19) 0.0224(18) 0.0012(16) 0.0050(17) -0.0035(15)
C51A 0.032(2) 0.036(2) 0.0218(18) -0.0005(18) 0.0057(17) 0.0012(16)
C6A 0.030(2) 0.0271(18) 0.0217(18) 0.0026(16) 0.0066(16) -0.0010(15)
N1C 0.0267(18) 0.0376(19) 0.0226(16) -0.0013(15) 0.0053(14) -0.0012(13)
C2C 0.029(2) 0.032(2) 0.0232(19) 0.0000(17) 0.0022(17) -0.0010(15)
N21C 0.027(2) 0.070(3) 0.0243(19) 0.0012(19) -0.0012(16) 0.0141(17)
N3C 0.0253(17) 0.0316(17) 0.0209(15) -0.0003(14) -0.0002(14) 0.0035(13)
C4C 0.030(2) 0.0217(18) 0.0215(18) -0.0018(16) 0.0047(15) -0.0037(14)
N41C 0.028(2) 0.044(2) 0.0241(17) 0.0018(16) 0.0029(14) 0.0093(15)
C5C 0.033(2) 0.036(2) 0.023(2) 0.0005(17) 0.0072(18) 0.0016(15)
C6C 0.029(2) 0.037(2) 0.029(2) -0.0012(19) 0.0096(19) -0.0034(17)
N1B 0.0246(18) 0.0319(17) 0.0267(18) -0.0024(15) 0.0059(14) 0.0008(14)
C2B 0.028(2) 0.0275(19) 0.0232(18) -0.0002(17) 0.0064(16) 0.0024(15)
S21B 0.0266(5) 0.0436(6) 0.0294(5) -0.0037(5) 0.0063(4) -0.0107(4)
N3B 0.0214(16) 0.0305(17) 0.0235(17) -0.0023(13) 0.0052(14) -0.0002(12)
C4B 0.028(2) 0.030(2) 0.0209(18) 0.0020(16) 0.0021(17) 0.0037(15)
O41B 0.0293(16) 0.0555(19) 0.0270(14) -0.0038(15) 0.0024(12) -0.0057(13)
C5B 0.033(2) 0.0279(19) 0.0209(18) -0.0008(17) 0.0062(16) 0.0022(15)
C51B 0.041(3) 0.036(2) 0.025(2) 0.0004(19) 0.0094(19) -0.0004(17)
C6B 0.031(2) 0.029(2) 0.026(2) 0.0006(16) 0.0100(17) 0.0007(15)
N1D 0.0277(19) 0.042(2) 0.0241(16) -0.0005(16) 0.0044(14) -0.0013(14)
C2D 0.027(2) 0.039(2) 0.0222(19) 0.0015(18) 0.0047(17) -0.0002(16)
N21D 0.027(2) 0.099(3) 0.030(2) -0.003(2) 0.0063(16) -0.025(2)
N3D 0.0237(17) 0.0340(18) 0.0231(16) 0.0025(14) 0.0037(13) 0.0000(13)
C4D 0.030(2) 0.035(2) 0.024(2) -0.0011(18) 0.0005(17) -0.0011(16)
N41D 0.029(2) 0.086(3) 0.030(2) -0.004(2) 0.0039(17) -0.024(2)
C5D 0.030(2) 0.040(2) 0.0216(19) -0.0012(18) 0.0066(18) -0.0024(15)
C6D 0.028(2) 0.033(2) 0.026(2) 0.0036(17) 0.0056(17) 0.0005(16)
O11X 0.061(2) 0.0503(18) 0.0429(18) -0.0136(17) 0.0251(16) -0.0031(14)
N2X 0.043(2) 0.0378(18) 0.0269(17) -0.0040(16) 0.0082(15) -0.0022(14)
C1X 0.046(3) 0.033(2) 0.020(2) -0.005(2) 0.0013(19) -0.0027(18)
C3X 0.067(4) 0.044(3) 0.030(3) -0.001(3) -0.010(3) 0.009(2)
C4X 0.055(3) 0.057(3) 0.057(3) -0.016(3) 0.029(3) -0.015(3)
C1X' 0.077(16) 0.07(2) 0.058(19) -0.004(19) 0.031(17) 0.007(15)
C3X' 0.071(18) 0.05(2) 0.06(3) 0.01(2) -0.01(2) 0.01(2)
C4X' 0.07(3) 0.10(3) 0.022(16) -0.01(2) -0.003(16) 0.011(16)

loop_
_atom_type_symbol
_atom_type_description
_atom_type_scat_dispersion_real
_atom_type_scat_dispersion_imag
_atom_type_scat_source
C C 0.0033 0.0016 'International Tables Vol C Tables 4.2.6.8 and 6.1.1.4'
H H 0.0000 0.0000 'International Tables Vol C Tables 4.2.6.8 and 6.1.1.4'
N N 0.0061 0.0033 'International Tables Vol C Tables 4.2.6.8 and 6.1.1.4'
O O 0.0106 0.0060 'International Tables Vol C Tables 4.2.6.8 and 6.1.1.4'
S S 0.1246 0.1234 'International Tables Vol C Tables 4.2.6.8 and 6.1.1.4'

loop_
_geom_angle_atom_site_label_1
_geom_angle_atom_site_label_2
_geom_angle_atom_site_label_3
_geom_angle
C2A N1A C6A 123.1(3)
C2A N1A H1A 119(3)
C6A N1A H1A 118(3)
N1A C2A N3A 115.4(3)
N1A C2A S21A 122.7(3)
N3A C2A S21A 121.8(3)
C2A N3A C4A 125.8(3)
C2A N3A H3A 116(3)
C4A N3A H3A 118(3)
O41A C4A N3A 119.6(4)
O41A C4A C5A 124.7(3)
N3A C4A C5A 115.6(3)
C6A C5A C4A 117.9(3)
C6A C5A C51A 122.8(4)
C4A C5A C51A 119.2(3)
C5A C51A H51A 109.5
C5A C51A H51B 109.5
H51A C51A H51B 109.5
C5A C51A H51C 109.5
H51A C51A H51C 109.5
H51B C51A H51C 109.5
C5A C6A N1A 122.1(4)
C5A C6A H6A 119.0
N1A C6A H6A 119.0
C2C N1C C6C 115.1(3)
N1C C2C N21C 117.9(4)
N1C C2C N3C 126.4(3)
N21C C2C N3C 115.7(4)
C2C N21C H21C 127(4)
C2C N21C H22C 122(3)
H21C N21C H22C 106(5)
C4C N3C C2C 115.7(3)
N3C C4C N41C 117.4(4)
N3C C4C C5C 122.1(4)
N41C C4C C5C 120.4(4)
C4C N41C H41C 114(3)
C4C N41C H42C 115(3)
H41C N41C H42C 124(5)
C6C C5C C4C 116.4(4)
C6C C5C H5C 121.8
C4C C5C H5C 121.8
N1C C6C C5C 124.2(4)
N1C C6C H6C 117.9
C5C C6C H6C 117.9
C2B N1B C6B 122.8(3)
C2B N1B H1B 121(3)
C6B N1B H1B 117(3)
N1B C2B N3B 115.6(3)
N1B C2B S21B 122.7(3)
N3B C2B S21B 121.8(3)
C2B N3B C4B 125.1(3)
C2B N3B H3B 118(3)
C4B N3B H3B 117(3)
O41B C4B N3B 119.7(4)
O41B C4B C5B 123.4(4)
N3B C4B C5B 116.9(4)
C6B C5B C4B 117.0(3)
C6B C5B C51B 124.3(4)
C4B C5B C51B 118.7(4)
C5B C51B H51D 109.5
C5B C51B H51E 109.5
H51D C51B H51E 109.5
C5B C51B H51F 109.5
H51D C51B H51F 109.5
H51E C51B H51F 109.5
C5B C6B N1B 122.5(4)
C5B C6B H6B 118.7
N1B C6B H6B 118.7
C2D N1D C6D 115.5(3)
N1D C2D N21D 117.5(4)
N1D C2D N3D 126.4(4)
N21D C2D N3D 116.1(4)
C2D N21D H21D 112(4)
C2D N21D H22D 121(4)
H21D N21D H22D 114(5)
C4D N3D C2D 116.0(3)
N3D C4D N41D 117.7(4)
N3D C4D C5D 121.9(4)
N41D C4D C5D 120.4(4)
C4D N41D H41D 121(4)
C4D N41D H42D 118(4)
H41D N41D H42D 121(5)
C6D C5D C4D 117.1(4)
C6D C5D H5D 121.4
C4D C5D H5D 121.4
N1D C6D C5D 123.1(4)
N1D C6D H6D 118.5
C5D C6D H6D 118.5
C1X' N2X C3X' 119.4(16)
C1X N2X C3X 122.2(4)
C1X N2X C4X 119.8(4)
C3X N2X C4X 118.0(4)
C1X' N2X C4X' 121.0(16)
C3X' N2X C4X' 119.0(18)
O11X C1X N2X 124.1(4)
O11X C1X H1XA 117.9
N2X C1X H1XA 117.9
N2X C3X H3XA 109.5
N2X C3X H3XB 109.5
H3XA C3X H3XB 109.5
N2X C3X H3XC 109.5
H3XA C3X H3XC 109.5
H3XB C3X H3XC 109.5
N2X C4X H4XA 109.5
N2X C4X H4XB 109.5
H4XA C4X H4XB 109.5
N2X C4X H4XC 109.5
H4XA C4X H4XC 109.5
H4XB C4X H4XC 109.5
O11X C1X' N2X 122.1(15)
O11X C1X' H1XB 118.9
N2X C1X' H1XB 118.9
N2X C3X' H3XD 109.5
N2X C3X' H3XE 109.5
H3XD C3X' H3XE 109.5
N2X C3X' H3XF 109.5
H3XD C3X' H3XF 109.5
H3XE C3X' H3XF 109.5
N2X C4X' H4XD 109.5
N2X C4X' H4XE 109.5
H4XD C4X' H4XE 109.5
N2X C4X' H4XF 109.5
H4XD C4X' H4XF 109.5
H4XE C4X' H4XF 109.5

loop_
_geom_bond_atom_site_label_1
_geom_bond_atom_site_label_2
_geom_bond_distance
N1A C2A 1.336(5)
N1A C6A 1.372(5)
N1A H1A 0.89(3)
C2A N3A 1.360(5)
C2A S21A 1.688(4)
N3A C4A 1.396(5)
N3A H3A 0.88(3)
C4A O41A 1.231(5)
C4A C5A 1.433(6)
C5A C6A 1.351(5)
C5A C51A 1.499(5)
C51A H51A 0.9800
C51A H51B 0.9800
C51A H51C 0.9800
C6A H6A 0.9500
N1C C2C 1.339(6)
N1C C6C 1.348(5)
C2C N21C 1.346(5)
C2C N3C 1.361(5)
N21C H21C 0.87(3)
N21C H22C 0.88(3)
N3C C4C 1.345(5)
C4C N41C 1.349(5)
C4C C5C 1.400(6)
N41C H41C 0.88(3)
N41C H42C 0.88(3)
C5C C6C 1.357(6)
C5C H5C 0.9500
C6C H6C 0.9500
N1B C2B 1.343(5)
N1B C6B 1.376(5)
N1B H1B 0.90(2)
C2B N3B 1.368(5)
C2B S21B 1.672(4)
N3B C4B 1.387(5)
N3B H3B 0.90(2)
C4B O41B 1.236(5)
C4B C5B 1.437(6)
C5B C6B 1.351(6)
C5B C51B 1.492(5)
C51B H51D 0.9800
C51B H51E 0.9800
C51B H51F 0.9800
C6B H6B 0.9500
N1D C2D 1.337(5)
N1D C6D 1.354(5)
C2D N21D 1.343(5)
C2D N3D 1.352(5)
N21D H21D 0.87(3)
N21D H22D 0.89(3)
N3D C4D 1.338(5)
C4D N41D 1.345(6)
C4D C5D 1.399(6)
N41D H41D 0.89(3)
N41D H42D 0.87(3)
C5D C6D 1.355(6)
C5D H5D 0.9500
C6D H6D 0.9500
O11X C1X 1.238(6)
O11X C1X' 1.253(14)
N2X C1X 1.330(5)
N2X C1X' 1.340(13)
N2X C3X' 1.433(13)
N2X C3X 1.441(5)
N2X C4X 1.451(6)
N2X C4X' 1.455(18)
C1X H1XA 0.9500
C3X H3XA 0.9800
C3X H3XB 0.9800
C3X H3XC 0.9800
C4X H4XA 0.9800
C4X H4XB 0.9800
C4X H4XC 0.9800
C1X' H1XB 0.9500
C3X' H3XD 0.9800
C3X' H3XE 0.9800
C3X' H3XF 0.9800
C4X' H4XD 0.9800
C4X' H4XE 0.9800
C4X' H4XF 0.9800

loop_
_geom_hbond_atom_site_label_D
_geom_hbond_atom_site_label_H
_geom_hbond_atom_site_label_A
_geom_hbond_site_symmetry_A
_geom_hbond_distance_DH
_geom_hbond_distance_HA
_geom_hbond_distance_DA
_geom_hbond_angle_DHA
N1A H1A N1C 1_455 0.89(3) 1.95(3) 2.841(5) 175(4)
N3A H3A N3C . 0.88(3) 2.33(3) 3.184(5) 165(4)
N1B H1B N1D 1_655 0.90(2) 1.98(3) 2.881(5) 176(4)
N3B H3B N3D . 0.90(2) 2.27(3) 3.163(5) 173(4)
N21C H21C O11X . 0.87(3) 2.51(4) 3.274(5) 148(4)
N21C H22C O41A . 0.88(3) 2.03(3) 2.897(5) 170(5)
N41C H41C S21A . 0.88(3) 2.49(3) 3.359(4) 167(4)
N41C H42C O11X 4_454 0.88(3) 2.28(3) 3.145(5) 167(4)
N21D H22D O41B . 0.89(3) 2.00(3) 2.876(5) 172(5)
N41D H41D S21B . 0.89(3) 2.41(3) 3.302(5) 175(5)
C6A H6A O11X 1_455 0.95 2.45 3.368(5) 161.2

loop_
_geom_torsion_atom_site_label_1
_geom_torsion_atom_site_label_2
_geom_torsion_atom_site_label_3
_geom_torsion_atom_site_label_4
_geom_torsion
C6A N1A C2A N3A 2.0(5)
C6A N1A C2A S21A -177.2(3)
N1A C2A N3A C4A -3.0(5)
S21A C2A N3A C4A 176.3(3)
C2A N3A C4A O41A -179.1(3)
C2A N3A C4A C5A 2.0(5)
O41A C4A C5A C6A -178.8(4)
N3A C4A C5A C6A 0.1(5)
O41A C4A C5A C51A 1.8(6)
N3A C4A C5A C51A -179.3(3)
C4A C5A C6A N1A -0.9(5)
C51A C5A C6A N1A 178.4(3)
C2A N1A C6A C5A -0.2(6)
C6C N1C C2C N21C 179.4(4)
C6C N1C C2C N3C 0.0(6)
N1C C2C N3C C4C 1.1(6)
N21C C2C N3C C4C -178.4(4)
C2C N3C C4C N41C 178.6(3)
C2C N3C C4C C5C -0.5(5)
N3C C4C C5C C6C -1.0(6)
N41C C4C C5C C6C 180.0(4)
C2C N1C C6C C5C -1.7(6)
C4C C5C C6C N1C 2.1(6)
C6B N1B C2B N3B 1.4(5)
C6B N1B C2B S21B -178.2(3)
N1B C2B N3B C4B -3.0(5)
S21B C2B N3B C4B 176.6(3)
C2B N3B C4B O41B -179.7(3)
C2B N3B C4B C5B 1.9(6)
O41B C4B C5B C6B -177.5(4)
N3B C4B C5B C6B 0.9(5)
O41B C4B C5B C51B 2.1(6)
N3B C4B C5B C51B -179.6(3)
C4B C5B C6B N1B -2.4(5)
C51B C5B C6B N1B 178.1(3)
C2B N1B C6B C5B 1.2(6)
C6D N1D C2D N21D 177.7(4)
C6D N1D C2D N3D -1.6(6)
N1D C2D N3D C4D 1.5(6)
N21D C2D N3D C4D -177.8(4)
C2D N3D C4D N41D 178.9(4)
C2D N3D C4D C5D -0.5(6)
N3D C4D C5D C6D -0.3(6)
N41D C4D C5D C6D -179.6(4)
C2D N1D C6D C5D 0.7(6)
C4D C5D C6D N1D 0.2(6)
C3X N2X C1X O11X -4.8(7)
C4X N2X C1X O11X 175.6(4)
C3X' N2X C1X' O11X 1(6)
C4X' N2X C1X' O11X -170(4)

_cod_database_fobs_code 2020974
